data_7221038
loop_
_publ_author_name
'Doi, Y.'
'Hinatsu, Y.'
'Shimojo, Y.'
'Oikawa, K.'
'Morii, Y.'

_publ_section_title
;
 Magnetic and neutron diffraction study on the ordered perovskite Sr2 Ho
 Ru O6
;
_journal_name_full 'Journal of Materials Chemistry'
_journal_page_first 797
_journal_page_last 800
_journal_volume 10
_journal_year 2000
_chemical_formula_sum 'Ho O6 Ru Sr2'
_chemical_name_systematic 'Sr2 Ho Ru O6'
_space_group_IT_number 14
_symmetry_space_group_name_Hall '-P 2yn'
_symmetry_space_group_name_H-M 'P 1 21/n 1'
_cell_angle_alpha 90
_cell_angle_beta 90.2
_cell_angle_gamma 90
_cell_formula_units_Z 2
_cell_length_a 5.771
_cell_length_b 5.7801
_cell_length_c 8.164
_cell_volume 272.325
_citation_journal_id_ASTM JMACEP
_cod_data_source_file Doi_JMACEP_2000_1558.cif
_cod_data_source_block Ho1O6Ru1Sr2
_cod_original_cell_volume 272.3245
_cod_original_sg_symbol_Hall '-P 2ybc (x-z,y,z)'
_cod_original_formula_sum 'Ho1 O6 Ru1 Sr2'
_cod_database_code 7221038

loop_
_symmetry_equiv_pos_as_xyz
x,y,z
-x+1/2,y+1/2,-z+1/2
-x,-y,-z
x-1/2,-y-1/2,z-1/2

loop_
_atom_site_label
_atom_site_type_symbol
_atom_site_fract_x
_atom_site_fract_y
_atom_site_fract_z
_atom_site_occupancy
_atom_site_U_iso_or_equiv
Sr1 Sr+2 0.0053 0.0281 0.2479 1 0.0
Ru1 Ru+5 0.5 0 0.5 1 0.0
O2 O-2 0.201 0.772 0.0354 1 0.0
O3 O-2 -0.0642 0.4852 0.2334 1 0.0
O1 O-2 0.2663 0.2966 0.0357 1 0.0
Ho1 Ho+3 0.5 0 0 1 0.0
